data_2203416
loop_
_publ_author_name
'Larionov, Oleg I.'
'Meijere, Armin de'
'Yufit, Dmitry S.'
'Howard, Judith A. K.'

_publ_section_title
;
 (1'<i>S</i>,2<i>R</i>,3<i>S</i>,4<i>S</i>)-Ethyl
 2-hydroxy-4-methyl-3-(1'-phenylethylcarbamoyl)hexanoate
;
_journal_issue 4
_journal_name_full 'Acta Crystallographica Section E'
_journal_page_first o681
_journal_page_last o683
_journal_paper_doi 10.1107/S1600536804006737
_journal_volume 60
_journal_year 2004
_chemical_formula_iupac 'C18 H27 N O4'
_chemical_formula_moiety 'C18 H27 N O4'
_chemical_formula_sum 'C18 H27 N O4'
_chemical_formula_weight 321.41
_chemical_melting_point 110.2(3)
_chemical_name_systematic
;
(1'S,2R,3S,4S)-Ethyl 2-hydroxy-4-methyl-3-(1'-phenylethylcarbamoyl)hexanoate
;
_space_group_IT_number 19
_symmetry_cell_setting orthorhombic
_symmetry_space_group_name_Hall 'P 2ac 2ab'
_symmetry_space_group_name_H-M 'P 21 21 21'
_atom_sites_solution_hydrogens geom
_atom_sites_solution_primary direct
_atom_sites_solution_secondary difmap
_cell_angle_alpha 90.00
_cell_angle_beta 90.00
_cell_angle_gamma 90.00
_cell_formula_units_Z 12
_cell_length_a 5.047300(10)
_cell_length_b 25.1504(5)
_cell_length_c 41.4912(9)
_cell_measurement_reflns_used 7902
_cell_measurement_temperature 120(2)
_cell_measurement_theta_max 29.09
_cell_measurement_theta_min 2.45
_cell_volume 5266.96(16)
_computing_cell_refinement 'SAINT (Bruker, 1998-2000)'
_computing_data_collection 'SMART (Bruker, 1998-2000)'
_computing_data_reduction SAINT
_computing_molecular_graphics 'SHELXTL (Bruker, 1998-2000)'
_computing_publication_material SHELXTL
_computing_structure_refinement 'SHELXL97 (Sheldrick, 1997)'
_computing_structure_solution 'SHELXS97 (Sheldrick, 1997)'
_diffrn_ambient_temperature 120(2)
_diffrn_measured_fraction_theta_full 0.995
_diffrn_measured_fraction_theta_max 0.995
_diffrn_measurement_device_type 'Bruker SMART CCD 6000'
_diffrn_measurement_method w
_diffrn_radiation_monochromator graphite
_diffrn_radiation_source 'fine-focus sealed tube'
_diffrn_radiation_type MoK\a
_diffrn_radiation_wavelength 0.71073
_diffrn_reflns_av_R_equivalents 0.0387
_diffrn_reflns_av_sigmaI/netI 0.0264
_diffrn_reflns_limit_h_max 6
_diffrn_reflns_limit_h_min -6
_diffrn_reflns_limit_k_max 33
_diffrn_reflns_limit_k_min -31
_diffrn_reflns_limit_l_max 54
_diffrn_reflns_limit_l_min -54
_diffrn_reflns_number 44787
_diffrn_reflns_theta_full 28.00
_diffrn_reflns_theta_max 28.00
_diffrn_reflns_theta_min 1.68
_exptl_absorpt_coefficient_mu 0.085
_exptl_absorpt_correction_T_max 0.988
_exptl_absorpt_correction_T_min 0.661
_exptl_absorpt_correction_type multi-scan
_exptl_absorpt_process_details '(SADABS; Sheldrick, 1996)'
_exptl_crystal_colour colourless
_exptl_crystal_density_diffrn 1.216
_exptl_crystal_density_method 'not measured'
_exptl_crystal_description prism
_exptl_crystal_F_000 2088
_exptl_crystal_size_max 0.46
_exptl_crystal_size_mid 0.16
_exptl_crystal_size_min 0.14
_refine_diff_density_max 0.293
_refine_diff_density_min -0.204
_refine_ls_extinction_method none
_refine_ls_goodness_of_fit_ref 1.152
_refine_ls_hydrogen_treatment constr
_refine_ls_matrix_type full
_refine_ls_number_parameters 628
_refine_ls_number_reflns 7254
_refine_ls_number_restraints 0
_refine_ls_restrained_S_all 1.152
_refine_ls_R_factor_all 0.0566
_refine_ls_R_factor_gt 0.0499
_refine_ls_shift/su_max 0.000
_refine_ls_shift/su_mean 0.000
_refine_ls_structure_factor_coef Fsqd
_refine_ls_weighting_details 'calc w = 1/[\s^2^(Fo^2^)+(0.05P)^2^+2.5P] where P = (Fo^2^+2Fc^2^)/3'
_refine_ls_weighting_scheme calc
_refine_ls_wR_factor_gt 0.1229
_refine_ls_wR_factor_ref 0.1261
_reflns_number_gt 6485
_reflns_number_total 7254
_reflns_threshold_expression I>2\s(I)
_cod_data_source_file cv6287.cif
_cod_data_source_block 4
_cod_depositor_comments
;
The following automatic conversions were performed:

'_chemical_melting_point' value '110-110.5' was changed to '110.2(3)'
- the average value was taken and precision was estimated.

Automatic conversion script
Id: cif_fix_values 1646 2011-03-28 12:23:43Z adriana 

The following automatic conversions were performed:

'_chemical_melting_point' value '110-110.5' was changed to '110.2(3)'
- the average value was taken and precision was estimated.

Automatic conversion script
Id: cif_fix_values 1715 2011-07-08 13:25:40Z adriana 
;
_cod_original_cell_volume 5266.96(19)
_cod_database_code 2203416
_cod_database_fobs_code 2203416

loop_
_symmetry_equiv_pos_as_xyz
'x, y, z'
'-x+1/2, -y, z+1/2'
'-x, y+1/2, -z+1/2'
'x+1/2, -y+1/2, -z'

loop_
_atom_site_label
_atom_site_fract_x
_atom_site_fract_y
_atom_site_fract_z
_atom_site_U_iso_or_equiv
_atom_site_adp_type
_atom_site_calc_flag
_atom_site_refinement_flags
_atom_site_occupancy
_atom_site_disorder_assembly
_atom_site_disorder_group
_atom_site_type_symbol
N1 0.3822(5) 0.33693(8) 0.27539(5) 0.0225(5) Uani d . 1 . . N
H1A 0.5498 0.3285 0.2725 0.027 Uiso calc R 1 . . H
O1 0.1320(4) 0.34073(7) 0.18010(5) 0.0275(4) Uani d . 1 . . O
O2 0.5491(4) 0.32734(8) 0.19695(5) 0.0298(4) Uani d . 1 . . O
O3 -0.0491(4) 0.25070(7) 0.20291(4) 0.0235(4) Uani d . 1 . . O
H3 -0.148(8) 0.2771(13) 0.2062(8) 0.035 Uiso d . 1 . . H
O4 -0.0439(4) 0.31388(8) 0.26634(5) 0.0280(4) Uani d . 1 . . O
C1 0.3222(6) 0.31303(10) 0.19452(6) 0.0228(5) Uani d . 1 . . C
C2 0.2197(5) 0.26081(10) 0.20859(6) 0.0212(5) Uani d . 1 . . C
H2A 0.3194 0.2319 0.1973 0.025 Uiso calc R 1 . . H
C3 0.2978(5) 0.25684(9) 0.24486(5) 0.0188(5) Uani d . 1 . . C
H3B 0.4955 0.2566 0.2464 0.023 Uiso calc R 1 . . H
C4 0.1946(6) 0.30488(9) 0.26314(6) 0.0194(5) Uani d . 1 . . C
C5 0.3172(6) 0.38537(9) 0.29330(7) 0.0250(6) Uani d . 1 . . C
H5A 0.1417 0.3800 0.3040 0.030 Uiso calc R 1 . . H
C6 0.2094(7) 0.39134(11) 0.16579(7) 0.0308(6) Uani d . 1 . . C
H6A 0.2672 0.3860 0.1432 0.037 Uiso calc R 1 . . H
H6B 0.3577 0.4073 0.1781 0.037 Uiso calc R 1 . . H
C7 -0.0274(7) 0.42687(12) 0.16693(9) 0.0432(8) Uani d . 1 . . C
H7A 0.0172 0.4614 0.1574 0.065 Uiso calc R 1 . . H
H7B -0.0821 0.4319 0.1894 0.065 Uiso calc R 1 . . H
H7C -0.1728 0.4106 0.1548 0.065 Uiso calc R 1 . . H
C8 0.1925(6) 0.20473(9) 0.25960(6) 0.0235(5) Uani d . 1 . . C
H8A -0.0055 0.2053 0.2588 0.028 Uiso calc R 1 . . H
C9 0.2909(9) 0.15699(11) 0.24007(7) 0.0416(8) Uani d . 1 . . C
H9A 0.2200 0.1241 0.2494 0.062 Uiso calc R 1 . . H
H9B 0.4850 0.1559 0.2406 0.062 Uiso calc R 1 . . H
H9C 0.2309 0.1603 0.2177 0.062 Uiso calc R 1 . . H
C10 0.2785(6) 0.20000(10) 0.29489(6) 0.0258(6) Uani d . 1 . . C
H10A 0.4731 0.1953 0.2957 0.031 Uiso calc R 1 . . H
H10B 0.2354 0.2336 0.3062 0.031 Uiso calc R 1 . . H
C11 0.1469(7) 0.15378(11) 0.31277(7) 0.0365(7) Uani d . 1 . . C
H11A 0.2112 0.1527 0.3350 0.055 Uiso calc R 1 . . H
H11B 0.1908 0.1203 0.3020 0.055 Uiso calc R 1 . . H
H11C -0.0457 0.1587 0.3127 0.055 Uiso calc R 1 . . H
C12 0.5248(7) 0.39418(10) 0.31949(6) 0.0300(6) Uani d . 1 . . C
H12A 0.5337 0.3627 0.3334 0.045 Uiso calc R 1 . . H
H12B 0.4760 0.4253 0.3324 0.045 Uiso calc R 1 . . H
H12C 0.6981 0.4002 0.3095 0.045 Uiso calc R 1 . . H
C13 0.2959(6) 0.43376(10) 0.27136(7) 0.0275(6) Uani d . 1 . . C
C14 0.1061(7) 0.47243(11) 0.27796(8) 0.0380(7) Uani d . 1 . . C
H14A -0.0128 0.4676 0.2955 0.046 Uiso calc R 1 . . H
C15 0.0893(8) 0.51818(12) 0.25909(9) 0.0445(9) Uani d . 1 . . C
H15A -0.0429 0.5440 0.2636 0.053 Uiso calc R 1 . . H
C16 0.2618(8) 0.52608(12) 0.23413(8) 0.0427(9) Uani d . 1 . . C
H16A 0.2501 0.5574 0.2214 0.051 Uiso calc R 1 . . H
C17 0.4528(9) 0.48842(12) 0.22753(7) 0.0430(8) Uani d . 1 . . C
H17A 0.5744 0.4940 0.2104 0.052 Uiso calc R 1 . . H
C18 0.4679(7) 0.44212(11) 0.24595(7) 0.0356(7) Uani d . 1 . . C
H18A 0.5978 0.4161 0.2410 0.043 Uiso calc R 1 . . H
N101 0.8835(5) 0.15101(8) 0.06687(5) 0.0236(5) Uani d . 1 . . N
H10C 1.0509 0.1590 0.0703 0.028 Uiso calc R 1 . . H
O101 0.6361(4) 0.14903(8) 0.16018(5) 0.0326(5) Uani d . 1 . . O
O102 1.0569(4) 0.16332(8) 0.14527(5) 0.0290(4) Uani d . 1 . . O
O103 0.4582(4) 0.23984(8) 0.13859(4) 0.0235(4) Uani d . 1 . . O
H10D 0.384(8) 0.2117(14) 0.1376(8) 0.035 Uiso d . 1 . . H
O104 0.4568(4) 0.17515(8) 0.07524(5) 0.0309(5) Uani d . 1 . . O
C101 0.8274(6) 0.17727(10) 0.14689(6) 0.0224(5) Uani d . 1 . . C
C102 0.7274(5) 0.22945(10) 0.13252(6) 0.0203(5) Uani d . 1 . . C
H10E 0.8294 0.2585 0.1434 0.024 Uiso calc R 1 . . H
C103 0.8012(5) 0.23210(9) 0.09624(5) 0.0186(5) Uani d . 1 . . C
H10F 0.9988 0.2322 0.0945 0.022 Uiso calc R 1 . . H
C104 0.6976(6) 0.18379(10) 0.07836(6) 0.0209(5) Uani d . 1 . . C
C105 0.8221(6) 0.10266(10) 0.04891(7) 0.0268(6) Uani d . 1 . . C
H10G 0.6402 0.1066 0.0397 0.032 Uiso calc R 1 . . H
C106 0.7105(7) 0.09815(12) 0.17419(8) 0.0367(7) Uani d . 1 . . C
H10H 0.7613 0.1028 0.1971 0.044 Uiso calc R 1 . . H
H10I 0.8629 0.0828 0.1624 0.044 Uiso calc R 1 . . H
C107 0.4764(8) 0.06255(13) 0.17159(11) 0.0525(10) Uani d . 1 . . C
H10J 0.5195 0.0277 0.1808 0.079 Uiso calc R 1 . . H
H10K 0.4281 0.0583 0.1489 0.079 Uiso calc R 1 . . H
H10L 0.3272 0.0781 0.1834 0.079 Uiso calc R 1 . . H
C108 0.6967(6) 0.28418(9) 0.08161(6) 0.0231(5) Uani d . 1 . . C
H10M 0.5001 0.2845 0.0846 0.028 Uiso calc R 1 . . H
C109 0.8085(7) 0.33209(10) 0.10007(7) 0.0320(7) Uani d . 1 . . C
H10N 0.7711 0.3280 0.1231 0.048 Uiso calc R 1 . . H
H10O 0.7253 0.3648 0.0921 0.048 Uiso calc R 1 . . H
H10P 1.0005 0.3341 0.0967 0.048 Uiso calc R 1 . . H
C110 0.7507(7) 0.28835(11) 0.04522(6) 0.0295(6) Uani d . 1 . . C
H11D 0.6654 0.2577 0.0344 0.035 Uiso calc R 1 . . H
H11E 0.6647 0.3211 0.0370 0.035 Uiso calc R 1 . . H
C111 1.0408(7) 0.28958(12) 0.03554(7) 0.0321(7) Uani d . 1 . . C
H11F 1.0546 0.2921 0.0120 0.048 Uiso calc R 1 . . H
H11G 1.1279 0.2569 0.0429 0.048 Uiso calc R 1 . . H
H11H 1.1270 0.3204 0.0454 0.048 Uiso calc R 1 . . H
C112 1.0146(7) 0.09718(11) 0.02112(7) 0.0337(7) Uani d . 1 . . C
H11I 1.0091 0.1294 0.0079 0.051 Uiso calc R 1 . . H
H11J 0.9650 0.0664 0.0079 0.051 Uiso calc R 1 . . H
H11K 1.1942 0.0921 0.0295 0.051 Uiso calc R 1 . . H
C113 0.8232(7) 0.05328(10) 0.07026(7) 0.0317(7) Uani d . 1 . . C
C114 0.6435(9) 0.01290(13) 0.06376(11) 0.0567(11) Uani d . 1 . . C
H11L 0.5151 0.0173 0.0472 0.068 Uiso calc R 1 . . H
C115 0.6519(11) -0.03393(14) 0.08150(13) 0.0696(14) Uani d . 1 . . C
H11M 0.5293 -0.0615 0.0769 0.084 Uiso calc R 1 . . H
C116 0.8344(11) -0.04088(13) 0.10558(10) 0.0596(13) Uani d . 1 . . C
H11N 0.8375 -0.0729 0.1177 0.071 Uiso calc R 1 . . H
C117 1.0115(12) -0.00129(14) 0.11188(9) 0.0647(14) Uani d . 1 . . C
H11O 1.1396 -0.0058 0.1284 0.078 Uiso calc R 1 . . H
C118 1.0057(10) 0.04605(13) 0.09412(8) 0.0518(10) Uani d . 1 . . C
H11P 1.1300 0.0734 0.0987 0.062 Uiso calc R 1 . . H
N201 0.3250(5) 0.62781(8) 0.09267(5) 0.0228(5) Uani d . 1 . . N
H20A 0.1569 0.6359 0.0899 0.027 Uiso calc R 1 . . H
O202 0.1182(4) 0.66401(8) 0.02094(5) 0.0276(4) Uani d . 1 A . O
O203 0.7172(4) 0.73888(8) 0.03092(4) 0.0254(4) Uani d . 1 . . O
H20B 0.799(8) 0.7141(14) 0.0312(9) 0.038 Uiso d . 1 . . H
O204 0.7489(4) 0.65686(7) 0.08817(5) 0.0261(4) Uani d . 1 . . O
C201 0.3437(6) 0.67877(11) 0.01936(6) 0.0262(6) Uani d . 1 . . C
C202 0.4524(6) 0.72628(10) 0.03793(6) 0.0215(5) Uani d . 1 A . C
H20C 0.3445 0.7577 0.0312 0.026 Uiso calc R 1 . . H
C203 0.3988(5) 0.71817(9) 0.07456(5) 0.0170(5) Uani d . 1 . . C
H20D 0.2029 0.7184 0.0781 0.020 Uiso calc R 1 A . H
C204 0.5082(5) 0.66473(9) 0.08594(6) 0.0186(5) Uani d . 1 A . C
C205 0.3926(6) 0.57459(9) 0.10438(6) 0.0250(5) Uani d . 1 . . C
H20E 0.5900 0.5712 0.1041 0.030 Uiso calc R 1 . . H
C208 0.5218(6) 0.76359(9) 0.09442(6) 0.0205(5) Uani d . 1 A . C
H20J 0.7176 0.7623 0.0909 0.025 Uiso calc R 1 . . H
C209 0.4250(8) 0.81775(10) 0.08256(7) 0.0340(7) Uani d . 1 . . C
H20K 0.5056 0.8459 0.0956 0.051 Uiso calc R 1 A . H
H20L 0.2317 0.8196 0.0845 0.051 Uiso calc R 1 . . H
H20M 0.4756 0.8225 0.0599 0.051 Uiso calc R 1 . . H
C210 0.4737(6) 0.75677(10) 0.13086(6) 0.0234(5) Uani d . 1 . . C
H21A 0.5375 0.7211 0.1373 0.028 Uiso calc R 1 A . H
H21B 0.5823 0.7834 0.1425 0.028 Uiso calc R 1 . . H
C211 0.1889(6) 0.76257(13) 0.14173(7) 0.0331(6) Uani d . 1 A . C
H21C 0.1785 0.7574 0.1651 0.050 Uiso calc R 1 . . H
H21D 0.0793 0.7359 0.1309 0.050 Uiso calc R 1 . . H
H21E 0.1246 0.7982 0.1362 0.050 Uiso calc R 1 . . H
C212 0.3004(8) 0.56869(11) 0.13934(7) 0.0381(8) Uani d . 1 . . C
H21F 0.3779 0.5971 0.1524 0.057 Uiso calc R 1 . . H
H21G 0.3576 0.5341 0.1477 0.057 Uiso calc R 1 . . H
H21H 0.1067 0.5710 0.1402 0.057 Uiso calc R 1 . . H
C213 0.2796(6) 0.53063(10) 0.08326(6) 0.0254(6) Uani d . 1 . . C
C214 0.3824(7) 0.47954(11) 0.08656(8) 0.0364(7) Uani d . 1 . . C
H21I 0.5238 0.4733 0.1012 0.044 Uiso calc R 1 . . H
C215 0.2795(8) 0.43737(12) 0.06853(9) 0.0442(8) Uani d . 1 . . C
H21J 0.3529 0.4028 0.0707 0.053 Uiso calc R 1 . . H
C216 0.0729(8) 0.44575(12) 0.04767(8) 0.0410(8) Uani d . 1 . . C
H21K 0.0024 0.4170 0.0356 0.049 Uiso calc R 1 . . H
C217 -0.0312(8) 0.49571(12) 0.04436(8) 0.0406(8) Uani d . 1 . . C
H21L -0.1750 0.5014 0.0300 0.049 Uiso calc R 1 . . H
C218 0.0715(7) 0.53857(11) 0.06186(7) 0.0326(7) Uani d . 1 . . C
H21M -0.0010 0.5731 0.0591 0.039 Uiso calc R 1 . . H
O20A 0.5241(8) 0.64633(15) 0.00678(9) 0.0199(8) Uiso d P 0.50 A 1 O
C26A 0.4361(12) 0.5982(2) -0.00926(13) 0.0252(11) Uiso d P 0.50 A 1 C
H26A 0.2928 0.6065 -0.0248 0.030 Uiso calc PR 0.50 A 1 H
H26B 0.3676 0.5724 0.0067 0.030 Uiso calc PR 0.50 A 1 H
C27A 0.6712(11) 0.57546(19) -0.02661(12) 0.0225(10) Uiso d P 0.50 A 1 C
H27A 0.6275 0.5399 -0.0346 0.034 Uiso calc PR 0.50 A 1 H
H27B 0.8216 0.5731 -0.0117 0.034 Uiso calc PR 0.50 A 1 H
H27C 0.7181 0.5985 -0.0448 0.034 Uiso calc PR 0.50 A 1 H
O20B 0.5304(9) 0.66318(16) -0.00234(9) 0.0249(8) Uiso d P 0.50 A 2 O
C26B 0.4535(15) 0.6177(2) -0.02181(15) 0.0358(13) Uiso d P 0.50 A 2 C
H26C 0.5068 0.6233 -0.0445 0.043 Uiso calc PR 0.50 A 2 H
H26D 0.2589 0.6129 -0.0211 0.043 Uiso calc PR 0.50 A 2 H
C27B 0.585(2) 0.5708(3) -0.0089(2) 0.0565(19) Uiso d P 0.50 A 2 C
H27D 0.5512 0.5403 -0.0231 0.085 Uiso calc PR 0.50 A 2 H
H27E 0.5156 0.5631 0.0127 0.085 Uiso calc PR 0.50 A 2 H
H27F 0.7759 0.5772 -0.0076 0.085 Uiso calc PR 0.50 A 2 H

loop_
_atom_site_aniso_label
_atom_site_aniso_U_11
_atom_site_aniso_U_22
_atom_site_aniso_U_33
_atom_site_aniso_U_12
_atom_site_aniso_U_13
_atom_site_aniso_U_23
N1 0.0176(12) 0.0185(9) 0.0314(11) 0.0008(9) 0.0011(9) -0.0070(8)
O1 0.0193(10) 0.0277(9) 0.0355(10) -0.0031(8) -0.0016(9) 0.0093(8)
O2 0.0192(11) 0.0322(10) 0.0379(10) -0.0036(9) -0.0022(9) 0.0035(8)
O3 0.0210(10) 0.0249(9) 0.0247(8) -0.0042(8) -0.0026(8) -0.0001(7)
O4 0.0158(10) 0.0326(10) 0.0356(10) 0.0021(8) -0.0012(8) -0.0081(8)
C1 0.0221(14) 0.0279(12) 0.0183(10) -0.0004(11) 0.0027(10) -0.0001(9)
C2 0.0189(13) 0.0225(11) 0.0222(11) 0.0002(10) -0.0004(10) -0.0031(9)
C3 0.0159(12) 0.0183(10) 0.0223(11) -0.0006(9) -0.0011(10) -0.0023(8)
C4 0.0195(13) 0.0199(11) 0.0187(10) 0.0000(10) 0.0002(10) 0.0011(8)
C5 0.0217(14) 0.0201(11) 0.0331(13) -0.0004(11) 0.0031(12) -0.0073(10)
C6 0.0252(16) 0.0317(13) 0.0354(14) -0.0059(12) -0.0001(13) 0.0123(11)
C7 0.0345(19) 0.0294(15) 0.066(2) -0.0027(14) 0.0018(17) 0.0091(14)
C8 0.0260(14) 0.0196(11) 0.0249(11) -0.0055(11) -0.0033(11) 0.0008(9)
C9 0.068(3) 0.0223(12) 0.0345(14) 0.0003(16) -0.0063(17) -0.0054(11)
C10 0.0262(15) 0.0253(12) 0.0259(12) -0.0022(11) -0.0052(12) 0.0018(10)
C11 0.042(2) 0.0320(14) 0.0352(14) -0.0062(14) -0.0057(14) 0.0097(12)
C12 0.0390(18) 0.0240(12) 0.0271(12) -0.0015(13) -0.0015(13) -0.0037(10)
C13 0.0263(15) 0.0218(11) 0.0344(13) 0.0006(11) -0.0088(12) -0.0071(10)
C14 0.0346(18) 0.0251(13) 0.0542(18) 0.0029(13) -0.0001(16) -0.0072(12)
C15 0.040(2) 0.0247(13) 0.068(2) 0.0095(14) -0.0108(19) -0.0073(14)
C16 0.057(2) 0.0266(14) 0.0445(17) 0.0042(15) -0.0259(18) -0.0013(12)
C17 0.061(2) 0.0355(15) 0.0323(14) 0.0030(17) -0.0034(17) 0.0047(12)
C18 0.0433(19) 0.0287(13) 0.0347(14) 0.0090(14) -0.0020(14) -0.0016(11)
N101 0.0178(12) 0.0226(10) 0.0304(11) -0.0016(9) -0.0009(10) -0.0061(8)
O101 0.0196(11) 0.0316(10) 0.0464(11) 0.0040(9) -0.0005(9) 0.0190(9)
O102 0.0188(10) 0.0318(10) 0.0362(10) 0.0043(8) 0.0006(9) 0.0066(8)
O103 0.0209(10) 0.0249(9) 0.0249(9) 0.0029(8) 0.0024(8) 0.0016(7)
O104 0.0179(10) 0.0344(10) 0.0404(11) -0.0030(9) -0.0017(9) -0.0106(9)
C101 0.0224(14) 0.0265(12) 0.0184(10) 0.0005(11) -0.0010(10) 0.0016(9)
C102 0.0168(13) 0.0226(11) 0.0214(11) 0.0013(10) -0.0019(10) 0.0007(9)
C103 0.0167(12) 0.0192(10) 0.0199(10) -0.0020(10) -0.0007(10) 0.0006(8)
C104 0.0203(14) 0.0219(11) 0.0206(11) -0.0024(10) 0.0006(10) 0.0013(9)
C105 0.0206(14) 0.0239(12) 0.0360(14) -0.0036(11) -0.0030(12) -0.0087(10)
C106 0.0253(16) 0.0336(14) 0.0511(17) 0.0049(13) 0.0017(15) 0.0220(13)
C107 0.036(2) 0.0268(15) 0.095(3) 0.0001(15) -0.013(2) 0.0127(16)
C108 0.0233(14) 0.0229(11) 0.0232(11) -0.0001(11) -0.0011(11) 0.0038(9)
C109 0.0438(19) 0.0210(12) 0.0312(13) 0.0001(13) 0.0029(14) 0.0000(10)
C110 0.0337(17) 0.0328(13) 0.0220(12) -0.0038(13) -0.0013(12) 0.0049(10)
C111 0.0386(18) 0.0318(14) 0.0260(13) -0.0027(13) 0.0057(13) 0.0027(11)
C112 0.0405(19) 0.0306(13) 0.0299(13) -0.0016(14) 0.0002(14) -0.0052(11)
C113 0.0313(17) 0.0220(12) 0.0417(15) -0.0043(12) 0.0135(14) -0.0088(11)
C114 0.047(2) 0.0314(16) 0.091(3) -0.0123(17) 0.002(2) -0.0050(17)
C115 0.067(3) 0.0274(16) 0.114(4) -0.0155(19) 0.025(3) -0.001(2)
C116 0.095(4) 0.0261(15) 0.058(2) -0.004(2) 0.033(3) 0.0026(14)
C117 0.109(4) 0.0406(18) 0.0444(19) -0.009(2) -0.003(3) 0.0078(15)
C118 0.079(3) 0.0319(15) 0.0443(18) -0.0142(19) -0.007(2) 0.0035(13)
N201 0.0170(11) 0.0173(9) 0.0343(11) 0.0011(9) -0.0011(10) 0.0044(8)
O202 0.0228(11) 0.0324(10) 0.0276(9) -0.0014(8) 0.0029(8) -0.0033(8)
O203 0.0238(11) 0.0287(9) 0.0237(8) 0.0021(8) 0.0041(8) 0.0045(7)
O204 0.0162(10) 0.0251(9) 0.0370(10) 0.0016(8) -0.0007(8) 0.0051(8)
C201 0.0232(15) 0.0356(14) 0.0197(11) 0.0076(12) -0.0048(11) -0.0017(10)
C202 0.0211(14) 0.0262(12) 0.0172(10) 0.0025(11) 0.0006(10) 0.0019(9)
C203 0.0153(12) 0.0188(10) 0.0168(10) -0.0011(9) 0.0024(9) 0.0013(8)
C204 0.0168(13) 0.0197(11) 0.0194(10) 0.0000(10) 0.0008(10) -0.0011(9)
C205 0.0226(14) 0.0196(11) 0.0329(13) -0.0015(11) -0.0004(12) 0.0078(10)
C208 0.0197(13) 0.0187(10) 0.0232(11) -0.0028(10) 0.0009(10) -0.0018(9)
C209 0.049(2) 0.0173(11) 0.0358(14) -0.0006(13) 0.0020(15) 0.0019(10)
C210 0.0241(14) 0.0258(12) 0.0202(11) 0.0006(11) -0.0006(11) -0.0043(9)
C211 0.0262(16) 0.0465(16) 0.0265(13) -0.0020(14) 0.0034(12) -0.0029(12)
C212 0.054(2) 0.0274(13) 0.0323(14) -0.0059(15) -0.0005(16) 0.0041(11)
C213 0.0255(15) 0.0219(11) 0.0289(12) -0.0002(11) 0.0084(12) 0.0021(9)
C214 0.0327(18) 0.0236(12) 0.0530(18) 0.0032(13) -0.0034(15) 0.0010(12)
C215 0.045(2) 0.0221(13) 0.065(2) 0.0009(14) 0.0065(19) -0.0050(13)
C216 0.055(2) 0.0278(14) 0.0403(16) -0.0108(16) 0.0065(17) -0.0069(12)
C217 0.050(2) 0.0364(15) 0.0354(15) -0.0089(16) -0.0075(16) 0.0004(12)
C218 0.0380(18) 0.0213(12) 0.0385(15) -0.0022(13) 0.0013(14) 0.0008(11)

loop_
_atom_type_symbol
_atom_type_description
_atom_type_scat_dispersion_real
_atom_type_scat_dispersion_imag
_atom_type_scat_source
C C 0.0033 0.0016 'International Tables Vol C Tables 4.2.6.8 and 6.1.1.4'
H H 0.0000 0.0000 'International Tables Vol C Tables 4.2.6.8 and 6.1.1.4'
N N 0.0061 0.0033 'International Tables Vol C Tables 4.2.6.8 and 6.1.1.4'
O O 0.0106 0.0060 'International Tables Vol C Tables 4.2.6.8 and 6.1.1.4'

loop_
_geom_angle_atom_site_label_1
_geom_angle_atom_site_label_2
_geom_angle_atom_site_label_3
_geom_angle
C4 N1 C5 122.2(2)
C4 N1 H1A 118.9
C5 N1 H1A 118.9
C1 O1 C6 116.6(2)
C2 O3 H3 114(3)
O2 C1 O1 124.6(2)
O2 C1 C2 123.2(3)
O1 C1 C2 112.2(2)
O3 C2 C1 114.8(2)
O3 C2 C3 113.3(2)
C1 C2 C3 109.8(2)
O3 C2 H2A 106.1
C1 C2 H2A 106.1
C3 C2 H2A 106.1
C4 C3 C8 111.1(2)
C4 C3 C2 110.14(19)
C8 C3 C2 110.51(19)
C4 C3 H3B 108.3
C8 C3 H3B 108.3
C2 C3 H3B 108.3
O4 C4 N1 122.5(2)
O4 C4 C3 122.4(2)
N1 C4 C3 115.1(2)
N1 C5 C13 112.2(2)
N1 C5 C12 109.2(2)
C13 C5 C12 111.0(2)
N1 C5 H5A 108.1
C13 C5 H5A 108.1
C12 C5 H5A 108.1
O1 C6 C7 107.2(2)
O1 C6 H6A 110.3
C7 C6 H6A 110.3
O1 C6 H6B 110.3
C7 C6 H6B 110.3
H6A C6 H6B 108.5
C6 C7 H7A 109.5
C6 C7 H7B 109.5
H7A C7 H7B 109.5
C6 C7 H7C 109.5
H7A C7 H7C 109.5
H7B C7 H7C 109.5
C9 C8 C10 110.7(2)
C9 C8 C3 110.2(2)
C10 C8 C3 110.3(2)
C9 C8 H8A 108.5
C10 C8 H8A 108.5
C3 C8 H8A 108.5
C8 C9 H9A 109.5
C8 C9 H9B 109.5
H9A C9 H9B 109.5
C8 C9 H9C 109.5
H9A C9 H9C 109.5
H9B C9 H9C 109.5
C11 C10 C8 113.5(2)
C11 C10 H10A 108.9
C8 C10 H10A 108.9
C11 C10 H10B 108.9
C8 C10 H10B 108.9
H10A C10 H10B 107.7
C10 C11 H11A 109.5
C10 C11 H11B 109.5
H11A C11 H11B 109.5
C10 C11 H11C 109.5
H11A C11 H11C 109.5
H11B C11 H11C 109.5
C5 C12 H12A 109.5
C5 C12 H12B 109.5
H12A C12 H12B 109.5
C5 C12 H12C 109.5
H12A C12 H12C 109.5
H12B C12 H12C 109.5
C18 C13 C14 118.4(3)
C18 C13 C5 122.2(3)
C14 C13 C5 119.3(3)
C15 C14 C13 120.5(3)
C15 C14 H14A 119.7
C13 C14 H14A 119.7
C16 C15 C14 120.4(3)
C16 C15 H15A 119.8
C14 C15 H15A 119.8
C15 C16 C17 119.7(3)
C15 C16 H16A 120.1
C17 C16 H16A 120.1
C16 C17 C18 120.2(3)
C16 C17 H17A 119.9
C18 C17 H17A 119.9
C13 C18 C17 120.7(3)
C13 C18 H18A 119.6
C17 C18 H18A 119.6
C104 N101 C105 123.2(2)
C104 N101 H10C 118.4
C105 N101 H10C 118.4
C101 O101 C106 116.8(2)
C102 O103 H10D 106(3)
O102 C101 O101 124.5(2)
O102 C101 C102 122.9(2)
O101 C101 C102 112.6(2)
O103 C102 C101 114.2(2)
O103 C102 C103 113.4(2)
C101 C102 C103 109.6(2)
O103 C102 H10E 106.3
C101 C102 H10E 106.3
C103 C102 H10E 106.3
C104 C103 C108 111.8(2)
C104 C103 C102 110.9(2)
C108 C103 C102 109.7(2)
C104 C103 H10F 108.1
C108 C103 H10F 108.1
C102 C103 H10F 108.1
O104 C104 N101 122.8(2)
O104 C104 C103 121.9(2)
N101 C104 C103 115.2(2)
N101 C105 C112 109.2(2)
N101 C105 C113 112.4(2)
C112 C105 C113 111.5(2)
N101 C105 H10G 107.9
C112 C105 H10G 107.9
C113 C105 H10G 107.9
O101 C106 C107 107.2(3)
O101 C106 H10H 110.3
C107 C106 H10H 110.3
O101 C106 H10I 110.3
C107 C106 H10I 110.3
H10H C106 H10I 108.5
C106 C107 H10J 109.5
C106 C107 H10K 109.5
H10J C107 H10K 109.5
C106 C107 H10L 109.5
H10J C107 H10L 109.5
H10K C107 H10L 109.5
C110 C108 C103 112.6(2)
C110 C108 C109 111.8(2)
C103 C108 C109 110.2(2)
C110 C108 H10M 107.3
C103 C108 H10M 107.3
C109 C108 H10M 107.3
C108 C109 H10N 109.5
C108 C109 H10O 109.5
H10N C109 H10O 109.5
C108 C109 H10P 109.5
H10N C109 H10P 109.5
H10O C109 H10P 109.5
C111 C110 C108 115.6(2)
C111 C110 H11D 108.4
C108 C110 H11D 108.4
C111 C110 H11E 108.4
C108 C110 H11E 108.4
H11D C110 H11E 107.4
C110 C111 H11F 109.5
C110 C111 H11G 109.5
H11F C111 H11G 109.5
C110 C111 H11H 109.5
H11F C111 H11H 109.5
H11G C111 H11H 109.5
C105 C112 H11I 109.5
C105 C112 H11J 109.5
H11I C112 H11J 109.5
C105 C112 H11K 109.5
H11I C112 H11K 109.5
H11J C112 H11K 109.5
C118 C113 C114 119.0(3)
C118 C113 C105 122.1(3)
C114 C113 C105 118.7(3)
C115 C114 C113 119.8(4)
C115 C114 H11L 120.1
C113 C114 H11L 120.1
C116 C115 C114 121.0(4)
C116 C115 H11M 119.5
C114 C115 H11M 119.5
C117 C116 C115 119.2(3)
C117 C116 H11N 120.4
C115 C116 H11N 120.4
C116 C117 C118 120.4(4)
C116 C117 H11O 119.8
C118 C117 H11O 119.8
C113 C118 C117 120.6(4)
C113 C118 H11P 119.7
C117 C118 H11P 119.7
C204 N201 C205 122.8(2)
C204 N201 H20A 118.6
C205 N201 H20A 118.6
C202 O203 H20B 110(3)
O202 C201 O20A 118.8(3)
O202 C201 O20B 127.2(3)
O20A C201 O20B 24.38(19)
O202 C201 C202 123.8(3)
O20A C201 C202 115.7(3)
O20B C201 C202 108.1(3)
O203 C202 C201 114.5(2)
O203 C202 C203 113.4(2)
C201 C202 C203 109.2(2)
O203 C202 H20C 106.4
C201 C202 H20C 106.4
C203 C202 H20C 106.4
C204 C203 C208 110.0(2)
C204 C203 C202 110.72(19)
C208 C203 C202 110.81(19)
C204 C203 H20D 108.4
C208 C203 H20D 108.4
C202 C203 H20D 108.4
O204 C204 N201 123.5(2)
O204 C204 C203 121.3(2)
N201 C204 C203 115.1(2)
N201 C205 C213 112.7(2)
N201 C205 C212 109.4(2)
C213 C205 C212 111.2(2)
N201 C205 H20E 107.8
C213 C205 H20E 107.8
C212 C205 H20E 107.8
C209 C208 C203 111.1(2)
C209 C208 C210 111.4(2)
C203 C208 C210 112.3(2)
C209 C208 H20J 107.3
C203 C208 H20J 107.3
C210 C208 H20J 107.3
C208 C209 H20K 109.5
C208 C209 H20L 109.5
H20K C209 H20L 109.5
C208 C209 H20M 109.5
H20K C209 H20M 109.5
H20L C209 H20M 109.5
C211 C210 C208 115.6(2)
C211 C210 H21A 108.4
C208 C210 H21A 108.4
C211 C210 H21B 108.4
C208 C210 H21B 108.4
H21A C210 H21B 107.5
C210 C211 H21C 109.5
C210 C211 H21D 109.5
H21C C211 H21D 109.5
C210 C211 H21E 109.5
H21C C211 H21E 109.5
H21D C211 H21E 109.5
C205 C212 H21F 109.5
C205 C212 H21G 109.5
H21F C212 H21G 109.5
C205 C212 H21H 109.5
H21F C212 H21H 109.5
H21G C212 H21H 109.5
C218 C213 C214 118.5(3)
C218 C213 C205 123.2(2)
C214 C213 C205 118.3(3)
C213 C214 C215 120.6(3)
C213 C214 H21I 119.7
C215 C214 H21I 119.7
C216 C215 C214 120.2(3)
C216 C215 H21J 119.9
C214 C215 H21J 119.9
C217 C216 C215 119.8(3)
C217 C216 H21K 120.1
C215 C216 H21K 120.1
C216 C217 C218 120.9(3)
C216 C217 H21L 119.6
C218 C217 H21L 119.6
C213 C218 C217 120.1(3)
C213 C218 H21M 120.0
C217 C218 H21M 120.0
C201 O20A C26A 118.8(4)
O20A C26A C27A 107.2(5)
O20A C26A H26A 110.3
C27A C26A H26A 110.3
O20A C26A H26B 110.3
C27A C26A H26B 110.3
H26A C26A H26B 108.5
C26A C27A H27A 109.5
C26A C27A H27B 109.5
H27A C27A H27B 109.5
C26A C27A H27C 109.5
H27A C27A H27C 109.5
H27B C27A H27C 109.5
C201 O20B C26B 114.2(4)
O20B C26B C27B 108.2(6)
O20B C26B H26C 110.1
C27B C26B H26C 110.1
O20B C26B H26D 110.1
C27B C26B H26D 110.1
H26C C26B H26D 108.4
C26B C27B H27D 109.5
C26B C27B H27E 109.5
H27D C27B H27E 109.5
C26B C27B H27F 109.5
H27D C27B H27F 109.5
H27E C27B H27F 109.5

loop_
_geom_bond_atom_site_label_1
_geom_bond_atom_site_label_2
_geom_bond_distance
N1 C4 1.343(3)
N1 C5 1.464(3)
N1 H1A 0.8800
O1 C1 1.329(3)
O1 C6 1.458(3)
O2 C1 1.205(4)
O3 C2 1.400(3)
O3 H3 0.84(4)
O4 C4 1.232(3)
C1 C2 1.528(4)
C2 C3 1.559(3)
C2 H2A 1.0000
C3 C4 1.519(3)
C3 C8 1.541(3)
C3 H3B 1.0000
C5 C13 1.524(4)
C5 C12 1.526(4)
C5 H5A 1.0000
C6 C7 1.493(5)
C6 H6A 0.9900
C6 H6B 0.9900
C7 H7A 0.9800
C7 H7B 0.9800
C7 H7C 0.9800
C8 C9 1.531(4)
C8 C10 1.532(3)
C8 H8A 1.0000
C9 H9A 0.9800
C9 H9B 0.9800
C9 H9C 0.9800
C10 C11 1.531(4)
C10 H10A 0.9900
C10 H10B 0.9900
C11 H11A 0.9800
C11 H11B 0.9800
C11 H11C 0.9800
C12 H12A 0.9800
C12 H12B 0.9800
C12 H12C 0.9800
C13 C18 1.382(4)
C13 C14 1.392(4)
C14 C15 1.394(5)
C14 H14A 0.9500
C15 C16 1.368(5)
C15 H15A 0.9500
C16 C17 1.379(5)
C16 H16A 0.9500
C17 C18 1.395(4)
C17 H17A 0.9500
C18 H18A 0.9500
N101 C104 1.336(3)
N101 C105 1.459(3)
N101 H10C 0.8800
O101 C101 1.320(3)
O101 C106 1.455(3)
O102 C101 1.212(4)
O103 C102 1.406(3)
O103 H10D 0.80(4)
O104 C104 1.241(4)
C101 C102 1.527(3)
C102 C103 1.552(3)
C102 H10E 1.0000
C103 C104 1.517(3)
C103 C108 1.537(3)
C103 H10F 1.0000
C105 C112 1.514(4)
C105 C113 1.525(4)
C105 H10G 1.0000
C106 C107 1.486(5)
C106 H10H 0.9900
C106 H10I 0.9900
C107 H10J 0.9800
C107 H10K 0.9800
C107 H10L 0.9800
C108 C110 1.538(3)
C108 C109 1.535(4)
C108 H10M 1.0000
C109 H10N 0.9800
C109 H10O 0.9800
C109 H10P 0.9800
C110 C111 1.519(5)
C110 H11D 0.9900
C110 H11E 0.9900
C111 H11F 0.9800
C111 H11G 0.9800
C111 H11H 0.9800
C112 H11I 0.9800
C112 H11J 0.9800
C112 H11K 0.9800
C113 C118 1.365(5)
C113 C114 1.388(5)
C114 C115 1.389(6)
C114 H11L 0.9500
C115 C116 1.370(7)
C115 H11M 0.9500
C116 C117 1.363(6)
C116 H11N 0.9500
C117 C118 1.400(5)
C117 H11O 0.9500
C118 H11P 0.9500
N201 C204 1.340(3)
N201 C205 1.465(3)
N201 H20A 0.8800
O202 C201 1.199(4)
O203 C202 1.404(3)
O203 H20B 0.75(4)
O204 C204 1.234(3)
C201 O20A 1.330(5)
C201 O20B 1.361(5)
C201 C202 1.524(4)
C202 C203 1.557(3)
C202 H20C 1.0000
C203 C204 1.528(3)
C203 C208 1.539(3)
C203 H20D 1.0000
C205 C213 1.522(4)
C205 C212 1.531(4)
C205 H20E 1.0000
C208 C209 1.528(3)
C208 C210 1.541(3)
C208 H20J 1.0000
C209 H20K 0.9800
C209 H20L 0.9800
C209 H20M 0.9800
C210 C211 1.513(4)
C210 H21A 0.9900
C210 H21B 0.9900
C211 H21C 0.9800
C211 H21D 0.9800
C211 H21E 0.9800
C212 H21F 0.9800
C212 H21G 0.9800
C212 H21H 0.9800
C213 C218 1.390(4)
C213 C214 1.393(4)
C214 C215 1.398(4)
C214 H21I 0.9500
C215 C216 1.371(5)
C215 H21J 0.9500
C216 C217 1.369(5)
C216 H21K 0.9500
C217 C218 1.399(4)
C217 H21L 0.9500
C218 H21M 0.9500
O20A C26A 1.450(6)
C26A C27A 1.502(8)
C26A H26A 0.9900
C26A H26B 0.9900
C27A H27A 0.9800
C27A H27B 0.9800
C27A H27C 0.9800
O20B C26B 1.453(7)
C26B C27B 1.455(10)
C26B H26C 0.9900
C26B H26D 0.9900
C27B H27D 0.9800
C27B H27E 0.9800
C27B H27F 0.9800

loop_
_geom_hbond_atom_site_label_D
_geom_hbond_atom_site_label_H
_geom_hbond_atom_site_label_A
_geom_hbond_site_symmetry_A
_geom_hbond_distance_DH
_geom_hbond_distance_HA
_geom_hbond_distance_DA
_geom_hbond_angle_DHA
N1 H1A O4 1_655 0.88 2.10 2.978(3) 176
O3 H3 O2 1_455 0.84(4) 2.02(4) 2.809(3) 156(3)
N101 H10C O104 1_655 0.88 2.10 2.977(3) 176
O103 H10D O102 1_455 0.80(4) 2.08(4) 2.808(3) 152(4)
N201 H20A O204 1_455 0.88 2.13 3.004(3) 175
O203 H20B O202 1_655 0.75(4) 2.09(4) 2.795(3) 158(4)

loop_
_geom_torsion_atom_site_label_1
_geom_torsion_atom_site_label_2
_geom_torsion_atom_site_label_3
_geom_torsion_atom_site_label_4
_geom_torsion
C6 O1 C1 O2 1.4(4)
C6 O1 C1 C2 -179.9(2)
O2 C1 C2 O3 -179.1(2)
O1 C1 C2 O3 2.1(3)
O2 C1 C2 C3 51.8(3)
O1 C1 C2 C3 -126.9(2)
O3 C2 C3 C4 -73.8(3)
C1 C2 C3 C4 56.0(3)
O3 C2 C3 C8 49.3(3)
C1 C2 C3 C8 179.2(2)
C5 N1 C4 O4 -0.5(4)
C5 N1 C4 C3 179.1(2)
C8 C3 C4 O4 -58.1(3)
C2 C3 C4 O4 64.7(3)
C8 C3 C4 N1 122.2(2)
C2 C3 C4 N1 -115.0(2)
C4 N1 C5 C13 -90.2(3)
C4 N1 C5 C12 146.4(2)
C1 O1 C6 C7 -150.8(3)
C4 C3 C8 C9 178.0(3)
C2 C3 C8 C9 55.4(3)
C4 C3 C8 C10 -59.5(3)
C2 C3 C8 C10 177.9(2)
C9 C8 C10 C11 -66.7(3)
C3 C8 C10 C11 171.1(2)
N1 C5 C13 C18 -39.7(4)
C12 C5 C13 C18 82.7(3)
N1 C5 C13 C14 143.7(3)
C12 C5 C13 C14 -93.9(3)
C18 C13 C14 C15 0.6(5)
C5 C13 C14 C15 177.4(3)
C13 C14 C15 C16 -1.0(5)
C14 C15 C16 C17 0.3(5)
C15 C16 C17 C18 0.9(5)
C14 C13 C18 C17 0.5(5)
C5 C13 C18 C17 -176.1(3)
C16 C17 C18 C13 -1.2(5)
C106 O101 C101 O102 1.1(4)
C106 O101 C101 C102 179.2(2)
O102 C101 C102 O103 -176.5(2)
O101 C101 C102 O103 5.4(3)
O102 C101 C102 C103 55.0(3)
O101 C101 C102 C103 -123.1(2)
O103 C102 C103 C104 -73.8(3)
C101 C102 C103 C104 55.1(3)
O103 C102 C103 C108 50.2(3)
C101 C102 C103 C108 179.1(2)
C105 N101 C104 O104 1.5(4)
C105 N101 C104 C103 -179.7(2)
C108 C103 C104 O104 -57.4(3)
C102 C103 C104 O104 65.4(3)
C108 C103 C104 N101 123.8(2)
C102 C103 C104 N101 -113.4(2)
C104 N101 C105 C112 139.2(3)
C104 N101 C105 C113 -96.6(3)
C101 O101 C106 C107 -150.6(3)
C104 C103 C108 C110 -53.7(3)
C102 C103 C108 C110 -177.2(2)
C104 C103 C108 C109 -179.3(2)
C102 C103 C108 C109 57.2(3)
C103 C108 C110 C111 -63.2(3)
C109 C108 C110 C111 61.6(3)
N101 C105 C113 C118 -39.3(4)
C112 C105 C113 C118 83.6(4)
N101 C105 C113 C114 145.0(3)
C112 C105 C113 C114 -92.0(4)
C118 C113 C114 C115 0.0(6)
C105 C113 C114 C115 175.8(3)
C113 C114 C115 C116 0.4(7)
C114 C115 C116 C117 -0.7(7)
C115 C116 C117 C118 0.5(7)
C114 C113 C118 C117 -0.2(6)
C105 C113 C118 C117 -175.8(4)
C116 C117 C118 C113 0.0(7)
O202 C201 C202 O203 -175.9(2)
O20A C201 C202 O203 19.2(4)
O20B C201 C202 O203 -5.8(3)
O202 C201 C202 C203 55.7(3)
O20A C201 C202 C203 -109.2(3)
O20B C201 C202 C203 -134.2(3)
O203 C202 C203 C204 -75.0(3)
C201 C202 C203 C204 54.0(3)
O203 C202 C203 C208 47.3(3)
C201 C202 C203 C208 176.3(2)
C205 N201 C204 O204 2.0(4)
C205 N201 C204 C203 -179.0(2)
C208 C203 C204 O204 -51.9(3)
C202 C203 C204 O204 71.0(3)
C208 C203 C204 N201 129.0(2)
C202 C203 C204 N201 -108.2(3)
C204 N201 C205 C213 -124.0(3)
C204 N201 C205 C212 111.8(3)
C204 C203 C208 C209 177.5(2)
C202 C203 C208 C209 54.7(3)
C204 C203 C208 C210 -57.0(3)
C202 C203 C208 C210 -179.8(2)
C209 C208 C210 C211 57.6(3)
C203 C208 C210 C211 -67.8(3)
N201 C205 C213 C218 -19.0(4)
C212 C205 C213 C218 104.3(3)
N201 C205 C213 C214 163.8(3)
C212 C205 C213 C214 -73.0(4)
C218 C213 C214 C215 0.5(5)
C205 C213 C214 C215 177.8(3)
C213 C214 C215 C216 -0.9(5)
C214 C215 C216 C217 0.5(5)
C215 C216 C217 C218 0.4(5)
C214 C213 C218 C217 0.4(5)
C205 C213 C218 C217 -176.8(3)
C216 C217 C218 C213 -0.9(5)
O202 C201 O20A C26A 9.9(5)
O20B C201 O20A C26A -107.3(8)
C202 C201 O20A C26A 175.7(4)
C201 O20A C26A C27A 168.9(4)
O202 C201 O20B C26B -10.7(6)
O20A C201 O20B C26B 67.3(7)
C202 C201 O20B C26B 179.7(4)
C201 O20B C26B C27B -101.8(6)
